data_1566739
loop_
_publ_author_name
'Kim, Alexia N.'
'Ngamnithiporn, Aurapat'
'Bartberger, Michael D.'
'Stoltz, Brian M.'

_publ_section_title
;
 Iridium-catalyzed asymmetric trans-selective hydrogenation of
 1,3-disubstituted isoquinolines
;
_journal_issue 11
_journal_name_full 'Chemical Science'
_journal_page_first 3227
_journal_page_last 3232
_journal_paper_doi 10.1039/D1SC06729J
_journal_volume 13
_journal_year 2022
_chemical_absolute_configuration ad
_chemical_formula_sum 'C17 H15 N O2'
_chemical_formula_weight 265.30
_space_group_crystal_system orthorhombic
_space_group_IT_number 19
_space_group_name_Hall 'P 2ac 2ab'
_space_group_name_H-M_alt 'P 21 21 21'
_atom_sites_solution_hydrogens geom
_atom_sites_solution_primary direct
_atom_sites_solution_secondary difmap
_audit_creation_method SHELXL-2018/3
_audit_update_record
;
2021-11-04 deposited with the CCDC.	2022-02-28 downloaded from the CCDC.
;
_cell_angle_alpha 90
_cell_angle_beta 90
_cell_angle_gamma 90
_cell_formula_units_Z 4
_cell_length_a 6.5620(8)
_cell_length_b 14.2320(17)
_cell_length_c 14.4563(19)
_cell_measurement_reflns_used 9812
_cell_measurement_temperature 100(2)
_cell_measurement_theta_max 79.38
_cell_measurement_theta_min 3.06
_cell_volume 1350.1(3)
_computing_cell_refinement 'SAINT v8.40A (Bruker-AXS, 2013)'
_computing_data_collection 'APEX3 v2019.11-0 (Bruker Nano, 2020)'
_computing_data_reduction 'SAINT v8.40A (Bruker-AXS, 2013)'
_computing_molecular_graphics 'Bruker SHELXTL'
_computing_publication_material 'Bruker SHELXTL'
_computing_structure_refinement 'SHELXL-2018/3 (Sheldrick, 2018)'
_computing_structure_solution 'SHELXS-2013/1 (Sheldrick, 2015)'
_diffrn_ambient_temperature 100(2)
_diffrn_detector_area_resol_mean 7.69
_diffrn_measured_fraction_theta_full 1.000
_diffrn_measured_fraction_theta_max 0.995
_diffrn_measurement_device_type 'Bruker D8 VENTURE Kappa Duo PHOTON II CPAD'
_diffrn_measurement_method '\f and \w scans'
_diffrn_radiation_type CuK\a
_diffrn_radiation_wavelength 1.54178
_diffrn_reflns_av_R_equivalents 0.0368
_diffrn_reflns_av_unetI/netI 0.0189
_diffrn_reflns_Laue_measured_fraction_full 1.000
_diffrn_reflns_Laue_measured_fraction_max 0.995
_diffrn_reflns_limit_h_max 8
_diffrn_reflns_limit_h_min -8
_diffrn_reflns_limit_k_max 18
_diffrn_reflns_limit_k_min -17
_diffrn_reflns_limit_l_max 18
_diffrn_reflns_limit_l_min -18
_diffrn_reflns_number 23786
_diffrn_reflns_point_group_measured_fraction_full 1.000
_diffrn_reflns_point_group_measured_fraction_max 0.987
_diffrn_reflns_theta_full 67.679
_diffrn_reflns_theta_max 79.624
_diffrn_reflns_theta_min 4.359
_diffrn_source 'I\mS HB micro-focus sealed tube'
_exptl_absorpt_coefficient_mu 0.687
_exptl_absorpt_correction_T_max 0.7543
_exptl_absorpt_correction_T_min 0.6141
_exptl_absorpt_correction_type multi-scan
_exptl_absorpt_process_details 'SADABS-2016/2 (Sheldrick, 2014)'
_exptl_crystal_colour colourless
_exptl_crystal_density_diffrn 1.305
_exptl_crystal_density_method 'not measured'
_exptl_crystal_description Block
_exptl_crystal_F_000 560
_exptl_crystal_size_max 0.300
_exptl_crystal_size_mid 0.150
_exptl_crystal_size_min 0.150
_refine_diff_density_max 0.157
_refine_diff_density_min -0.228
_refine_diff_density_rms 0.048
_refine_ls_abs_structure_details
; 
 Flack x determined using 1191 quotients [(I+)-(I-)]/[(I+)+(I-)] 
 (Parsons, Flack and Wagner, Acta Cryst. B69 (2013) 249-259). 
;
_refine_ls_abs_structure_Flack 0.04(5)
_refine_ls_extinction_method none
_refine_ls_goodness_of_fit_ref 1.106
_refine_ls_hydrogen_treatment constr
_refine_ls_matrix_type full
_refine_ls_number_parameters 181
_refine_ls_number_reflns 2903
_refine_ls_number_restraints 0
_refine_ls_restrained_S_all 1.106
_refine_ls_R_factor_all 0.0317
_refine_ls_R_factor_gt 0.0314
_refine_ls_shift/su_max 0.000
_refine_ls_shift/su_mean 0.000
_refine_ls_structure_factor_coef Fsqd
_refine_ls_weighting_details 'w=1/[\s^2^(Fo^2^)+(0.0404P)^2^+0.3171P] where P=(Fo^2^+2Fc^2^)/3'
_refine_ls_weighting_scheme calc
_refine_ls_wR_factor_gt 0.0806
_refine_ls_wR_factor_ref 0.0807
_reflns_Friedel_coverage 0.705
_reflns_Friedel_fraction_full 1.000
_reflns_Friedel_fraction_max 0.976
_reflns_number_gt 2892
_reflns_number_total 2903
_reflns_threshold_expression 'I > 2\s(I)'
_cod_data_source_file d1sc06729j2.cif
_cod_data_source_block V21097
_cod_database_code 1566739
_shelx_shelxl_version_number 2018/3
_shelx_space_group_comment
; 
The symmetry employed for this shelxl refinement is uniquely defined 
by the following loop, which should always be used as a source of 
symmetry information in preference to the above space-group names. 
They are only intended as comments. 
;
_shelx_estimated_absorpt_t_min 0.820
_shelx_estimated_absorpt_t_max 0.904

loop_
_space_group_symop_operation_xyz
'x, y, z'
'-x+1/2, -y, z+1/2'
'-x, y+1/2, -z+1/2'
'x+1/2, -y+1/2, -z'

loop_
_atom_site_label
_atom_site_type_symbol
_atom_site_fract_x
_atom_site_fract_y
_atom_site_fract_z
_atom_site_U_iso_or_equiv
_atom_site_adp_type
_atom_site_occupancy
_atom_site_site_symmetry_order
_atom_site_calc_flag
_atom_site_refinement_flags_posn
_atom_site_refinement_flags_adp
_atom_site_refinement_flags_occupancy
_atom_site_disorder_assembly
_atom_site_disorder_group
C1 C 0.5632(2) 0.53745(11) 0.82453(11) 0.0199(3) Uani 1 1 d . . . . .
O1 O 0.71032(19) 0.48182(8) 0.86183(9) 0.0264(3) Uani 1 1 d . . . . .
O2 O 0.38393(19) 0.52362(9) 0.83702(10) 0.0295(3) Uani 1 1 d . . . . .
C2 C 0.9070(3) 0.51421(14) 0.83412(18) 0.0389(5) Uani 1 1 d . . . . .
H2A H 0.972273 0.468257 0.792099 0.047 Uiso 1 1 calc R U . . .
H2B H 0.995857 0.523130 0.888779 0.047 Uiso 1 1 calc R U . . .
C3 C 0.8729(2) 0.60815(11) 0.78417(12) 0.0200(3) Uani 1 1 d . . . . .
H3 H 0.939078 0.606001 0.721900 0.024 Uiso 1 1 calc R U . . .
C4 C 0.9357(2) 0.69717(11) 0.83368(11) 0.0184(3) Uani 1 1 d . . . . .
C5 C 1.0846(3) 0.70157(13) 0.90201(11) 0.0241(4) Uani 1 1 d . . . . .
H5 H 1.155709 0.646274 0.919726 0.029 Uiso 1 1 calc R U . . .
C6 C 1.1296(3) 0.78667(15) 0.94439(13) 0.0316(4) Uani 1 1 d . . . . .
H6 H 1.232236 0.789721 0.990625 0.038 Uiso 1 1 calc R U . . .
C7 C 1.0246(3) 0.86694(15) 0.91918(14) 0.0347(5) Uani 1 1 d . . . . .
H7 H 1.053455 0.924872 0.949091 0.042 Uiso 1 1 calc R U . . .
C8 C 0.8766(3) 0.86321(13) 0.84997(13) 0.0285(4) Uani 1 1 d . . . . .
H8 H 0.805403 0.918655 0.832833 0.034 Uiso 1 1 calc R U . . .
C9 C 0.8329(2) 0.77872(12) 0.80601(11) 0.0192(3) Uani 1 1 d . . . . .
C10 C 0.6807(2) 0.77007(11) 0.72877(11) 0.0186(3) Uani 1 1 d . . . . .
H10A H 0.753437 0.758591 0.669849 0.022 Uiso 1 1 calc R U . . .
H10B H 0.604297 0.829738 0.722682 0.022 Uiso 1 1 calc R U . . .
C11 C 0.5305(2) 0.68926(10) 0.74686(10) 0.0163(3) Uani 1 1 d . . . . .
H11 H 0.443040 0.707155 0.800713 0.020 Uiso 1 1 calc R U . . .
C12 C 0.3921(2) 0.67165(10) 0.66446(10) 0.0160(3) Uani 1 1 d . . . . .
C13 C 0.4020(3) 0.59034(11) 0.61113(10) 0.0197(3) Uani 1 1 d . . . . .
H13 H 0.500655 0.543577 0.625019 0.024 Uiso 1 1 calc R U . . .
C14 C 0.2681(3) 0.57714(12) 0.53753(11) 0.0225(3) Uani 1 1 d . . . . .
H14 H 0.274403 0.520799 0.502411 0.027 Uiso 1 1 calc R U . . .
C15 C 0.1261(3) 0.64513(13) 0.51504(11) 0.0230(3) Uani 1 1 d . . . . .
H15 H 0.034813 0.635581 0.464908 0.028 Uiso 1 1 calc R U . . .
C16 C 0.1180(3) 0.72768(12) 0.56646(11) 0.0218(3) Uani 1 1 d . . . . .
H16 H 0.023372 0.775530 0.550526 0.026 Uiso 1 1 calc R U . . .
C17 C 0.2487(2) 0.74008(11) 0.64126(11) 0.0187(3) Uani 1 1 d . . . . .
H17 H 0.240219 0.795930 0.677041 0.022 Uiso 1 1 calc R U . . .
N1 N 0.6496(2) 0.60600(9) 0.77306(10) 0.0188(3) Uani 1 1 d . . . . .

loop_
_atom_site_aniso_label
_atom_site_aniso_U_11
_atom_site_aniso_U_22
_atom_site_aniso_U_33
_atom_site_aniso_U_23
_atom_site_aniso_U_13
_atom_site_aniso_U_12
C1 0.0202(8) 0.0194(7) 0.0201(7) 0.0020(6) 0.0016(6) 0.0018(6)
O1 0.0217(6) 0.0234(6) 0.0340(6) 0.0116(5) 0.0012(5) 0.0050(5)
O2 0.0197(6) 0.0259(6) 0.0429(7) 0.0111(5) 0.0073(6) 0.0000(5)
C2 0.0204(8) 0.0281(9) 0.0683(14) 0.0176(10) -0.0086(9) -0.0024(8)
C3 0.0137(7) 0.0209(7) 0.0254(7) 0.0024(6) 0.0011(6) 0.0011(6)
C4 0.0137(7) 0.0253(8) 0.0161(7) 0.0005(6) 0.0049(6) 0.0000(6)
C5 0.0158(8) 0.0363(9) 0.0202(7) 0.0002(7) 0.0025(6) 0.0037(7)
C6 0.0204(8) 0.0490(11) 0.0255(8) -0.0108(8) -0.0056(7) 0.0058(8)
C7 0.0266(10) 0.0389(11) 0.0386(10) -0.0205(9) -0.0071(8) 0.0033(8)
C8 0.0231(8) 0.0276(8) 0.0350(9) -0.0102(7) -0.0059(8) 0.0044(7)
C9 0.0161(7) 0.0236(7) 0.0179(7) -0.0028(6) 0.0006(6) 0.0002(6)
C10 0.0192(7) 0.0173(7) 0.0193(7) 0.0016(6) -0.0014(6) -0.0010(6)
C11 0.0156(7) 0.0172(7) 0.0160(7) 0.0020(5) 0.0007(6) 0.0014(6)
C12 0.0132(6) 0.0193(7) 0.0154(6) 0.0030(5) 0.0023(6) -0.0021(6)
C13 0.0204(8) 0.0203(7) 0.0184(7) 0.0020(6) 0.0023(6) 0.0005(6)
C14 0.0249(8) 0.0242(8) 0.0185(7) -0.0004(6) 0.0028(6) -0.0057(7)
C15 0.0206(8) 0.0319(8) 0.0165(7) 0.0049(6) -0.0018(6) -0.0078(7)
C16 0.0161(7) 0.0268(8) 0.0225(7) 0.0077(6) -0.0003(6) 0.0008(7)
C17 0.0169(7) 0.0197(7) 0.0196(7) 0.0024(6) 0.0017(6) 0.0002(6)
N1 0.0140(6) 0.0200(6) 0.0225(6) 0.0060(5) -0.0003(5) -0.0001(5)

loop_
_atom_type_symbol
_atom_type_description
_atom_type_scat_dispersion_real
_atom_type_scat_dispersion_imag
_atom_type_scat_source
C C 0.0181 0.0091 'International Tables Vol C Tables 4.2.6.8 and 6.1.1.4'
H H 0.0000 0.0000 'International Tables Vol C Tables 4.2.6.8 and 6.1.1.4'
N N 0.0311 0.0180 'International Tables Vol C Tables 4.2.6.8 and 6.1.1.4'
O O 0.0492 0.0322 'International Tables Vol C Tables 4.2.6.8 and 6.1.1.4'

loop_
_geom_angle_atom_site_label_1
_geom_angle_atom_site_label_2
_geom_angle_atom_site_label_3
_geom_angle
_geom_angle_site_symmetry_1
_geom_angle_site_symmetry_3
_geom_angle_publ_flag
O2 C1 N1 127.52(16) . . ?
O2 C1 O1 122.54(15) . . ?
N1 C1 O1 109.93(14) . . ?
C1 O1 C2 110.03(13) . . ?
O1 C2 C3 106.31(14) . . ?
O1 C2 H2A 110.5 . . ?
C3 C2 H2A 110.5 . . ?
O1 C2 H2B 110.5 . . ?
C3 C2 H2B 110.5 . . ?
H2A C2 H2B 108.7 . . ?
N1 C3 C4 109.86(13) . . ?
N1 C3 C2 100.27(13) . . ?
C4 C3 C2 117.83(15) . . ?
N1 C3 H3 109.5 . . ?
C4 C3 H3 109.5 . . ?
C2 C3 H3 109.5 . . ?
C5 C4 C9 120.26(15) . . ?
C5 C4 C3 124.42(15) . . ?
C9 C4 C3 115.32(14) . . ?
C6 C5 C4 120.11(17) . . ?
C6 C5 H5 119.9 . . ?
C4 C5 H5 119.9 . . ?
C7 C6 C5 119.90(17) . . ?
C7 C6 H6 120.1 . . ?
C5 C6 H6 120.1 . . ?
C6 C7 C8 120.27(17) . . ?
C6 C7 H7 119.9 . . ?
C8 C7 H7 119.9 . . ?
C9 C8 C7 120.30(17) . . ?
C9 C8 H8 119.9 . . ?
C7 C8 H8 119.9 . . ?
C8 C9 C4 119.13(15) . . ?
C8 C9 C10 123.21(15) . . ?
C4 C9 C10 117.66(14) . . ?
C9 C10 C11 111.16(13) . . ?
C9 C10 H10A 109.4 . . ?
C11 C10 H10A 109.4 . . ?
C9 C10 H10B 109.4 . . ?
C11 C10 H10B 109.4 . . ?
H10A C10 H10B 108.0 . . ?
N1 C11 C12 112.78(13) . . ?
N1 C11 C10 107.82(12) . . ?
C12 C11 C10 111.92(12) . . ?
N1 C11 H11 108.0 . . ?
C12 C11 H11 108.0 . . ?
C10 C11 H11 108.0 . . ?
C13 C12 C17 118.59(15) . . ?
C13 C12 C11 122.95(14) . . ?
C17 C12 C11 118.46(14) . . ?
C12 C13 C14 120.40(15) . . ?
C12 C13 H13 119.8 . . ?
C14 C13 H13 119.8 . . ?
C15 C14 C13 120.71(15) . . ?
C15 C14 H14 119.6 . . ?
C13 C14 H14 119.6 . . ?
C14 C15 C16 119.42(15) . . ?
C14 C15 H15 120.3 . . ?
C16 C15 H15 120.3 . . ?
C15 C16 C17 119.92(15) . . ?
C15 C16 H16 120.0 . . ?
C17 C16 H16 120.0 . . ?
C16 C17 C12 120.94(15) . . ?
C16 C17 H17 119.5 . . ?
C12 C17 H17 119.5 . . ?
C1 N1 C11 120.07(13) . . ?
C1 N1 C3 111.82(13) . . ?
C11 N1 C3 122.70(12) . . ?

loop_
_geom_bond_atom_site_label_1
_geom_bond_atom_site_label_2
_geom_bond_distance
_geom_bond_site_symmetry_2
_geom_bond_publ_flag
C1 O2 1.206(2) . ?
C1 N1 1.352(2) . ?
C1 O1 1.360(2) . ?
O1 C2 1.428(2) . ?
C2 C3 1.536(2) . ?
C2 H2A 0.9900 . ?
C2 H2B 0.9900 . ?
C3 N1 1.474(2) . ?
C3 C4 1.512(2) . ?
C3 H3 1.0000 . ?
C4 C5 1.391(2) . ?
C4 C9 1.401(2) . ?
C5 C6 1.389(3) . ?
C5 H5 0.9500 . ?
C6 C7 1.383(3) . ?
C6 H6 0.9500 . ?
C7 C8 1.395(3) . ?
C7 H7 0.9500 . ?
C8 C9 1.390(2) . ?
C8 H8 0.9500 . ?
C9 C10 1.503(2) . ?
C10 C11 1.537(2) . ?
C10 H10A 0.9900 . ?
C10 H10B 0.9900 . ?
C11 N1 1.4693(19) . ?
C11 C12 1.518(2) . ?
C11 H11 1.0000 . ?
C12 C13 1.392(2) . ?
C12 C17 1.395(2) . ?
C13 C14 1.393(2) . ?
C13 H13 0.9500 . ?
C14 C15 1.382(3) . ?
C14 H14 0.9500 . ?
C15 C16 1.391(2) . ?
C15 H15 0.9500 . ?
C16 C17 1.391(2) . ?
C16 H16 0.9500 . ?
C17 H17 0.9500 . ?

loop_
_geom_torsion_atom_site_label_1
_geom_torsion_atom_site_label_2
_geom_torsion_atom_site_label_3
_geom_torsion_atom_site_label_4
_geom_torsion
_geom_torsion_site_symmetry_1
_geom_torsion_site_symmetry_2
_geom_torsion_site_symmetry_3
_geom_torsion_site_symmetry_4
_geom_torsion_publ_flag
O2 C1 O1 C2 179.11(18) . . . . ?
N1 C1 O1 C2 -0.1(2) . . . . ?
C1 O1 C2 C3 8.0(2) . . . . ?
O1 C2 C3 N1 -11.7(2) . . . . ?
O1 C2 C3 C4 107.34(18) . . . . ?
N1 C3 C4 C5 138.89(15) . . . . ?
C2 C3 C4 C5 25.0(2) . . . . ?
N1 C3 C4 C9 -41.39(18) . . . . ?
C2 C3 C4 C9 -155.28(15) . . . . ?
C9 C4 C5 C6 1.2(2) . . . . ?
C3 C4 C5 C6 -179.11(16) . . . . ?
C4 C5 C6 C7 0.6(3) . . . . ?
C5 C6 C7 C8 -1.3(3) . . . . ?
C6 C7 C8 C9 0.2(3) . . . . ?
C7 C8 C9 C4 1.6(3) . . . . ?
C7 C8 C9 C10 -177.85(17) . . . . ?
C5 C4 C9 C8 -2.3(2) . . . . ?
C3 C4 C9 C8 178.00(15) . . . . ?
C5 C4 C9 C10 177.19(14) . . . . ?
C3 C4 C9 C10 -2.5(2) . . . . ?
C8 C9 C10 C11 -130.25(17) . . . . ?
C4 C9 C10 C11 50.33(18) . . . . ?
C9 C10 C11 N1 -48.40(16) . . . . ?
C9 C10 C11 C12 -172.99(12) . . . . ?
N1 C11 C12 C13 -9.5(2) . . . . ?
C10 C11 C12 C13 112.26(16) . . . . ?
N1 C11 C12 C17 170.44(13) . . . . ?
C10 C11 C12 C17 -67.77(18) . . . . ?
C17 C12 C13 C14 -1.4(2) . . . . ?
C11 C12 C13 C14 178.59(14) . . . . ?
C12 C13 C14 C15 1.3(2) . . . . ?
C13 C14 C15 C16 0.3(2) . . . . ?
C14 C15 C16 C17 -1.7(2) . . . . ?
C15 C16 C17 C12 1.5(2) . . . . ?
C13 C12 C17 C16 0.0(2) . . . . ?
C11 C12 C17 C16 -179.99(14) . . . . ?
O2 C1 N1 C11 17.7(3) . . . . ?
O1 C1 N1 C11 -163.14(14) . . . . ?
O2 C1 N1 C3 172.42(17) . . . . ?
O1 C1 N1 C3 -8.43(19) . . . . ?
C12 C11 N1 C1 -80.48(17) . . . . ?
C10 C11 N1 C1 155.43(14) . . . . ?
C12 C11 N1 C3 127.63(15) . . . . ?
C10 C11 N1 C3 3.6(2) . . . . ?
C4 C3 N1 C1 -112.36(15) . . . . ?
C2 C3 N1 C1 12.38(19) . . . . ?
C4 C3 N1 C11 41.6(2) . . . . ?
C2 C3 N1 C11 166.32(16) . . . . ?
